data_7152139
loop_
_publ_author_name
'Hardin Narayan, Alison R.'
'Sarpong, Richmond'

_publ_section_title
;
 Indolizinones as synthetic scaffolds: fundamental reactivity and the
 relay of stereochemical information.
;
_journal_issue 1
_journal_name_full 'Organic &amp; biomolecular chemistry'
_journal_page_first 70
_journal_page_last 78
_journal_paper_doi 10.1039/c1ob06423a
_journal_volume 10
_journal_year 2012
_chemical_formula_sum 'C16 H15 N O4'
_chemical_formula_weight 285.29
_chemical_name_common sarpong18
_chemical_name_systematic
;
sarpong18
;
_space_group.centring_type C

_space_group_IT_number 15
_space_group.IT_number 15

_symmetry_cell_setting monoclinic
_symmetry_space_group_name_Hall '-C 2yc'
_symmetry_space_group_name_H-M 'C 1 2/c 1'
_atom_sites_solution_hydrogens geom
_atom_sites_solution_primary direct
_atom_sites_solution_secondary difmap
_audit_creation_method SHELXL-97
_cell_angle_alpha 90.00
_cell_angle_beta 110.568(3)
_cell_angle_gamma 90.00
_cell_formula_units_Z 8
_cell_length_a 22.2396(13)
_cell_length_b 12.8939(7)
_cell_length_c 10.3090(6)
_cell_measurement_reflns_used 4679
_cell_measurement_temperature 100(2)
_cell_measurement_theta_max 67.34
_cell_measurement_theta_min 4.03
_cell_volume 2767.7(3)
_computing_cell_refinement 'Bruker SAINT'
_computing_data_collection 'Bruker APEX2'
_computing_data_reduction 'Bruker SAINT'
_computing_molecular_graphics ORTEP-32
_computing_publication_material WinGX
_computing_structure_refinement SHELXL-97
_computing_structure_solution SIR-2008
_diffrn_ambient_temperature 100(2)
_diffrn_detector_area_resol_mean 8.366
_diffrn_measured_fraction_theta_full 0.978
_diffrn_measured_fraction_theta_max 0.968
_diffrn_measurement_device_type 'Bruker APEX-II CCD'
_diffrn_measurement_method 'phi and omega scans'
_diffrn_radiation_monochromator 'HELIOS multilayer mirrors'
_diffrn_radiation_source 'microfocus rotating anode'
_diffrn_radiation_type CuK\a
_diffrn_radiation_wavelength 1.54178
_diffrn_reflns_av_R_equivalents 0.0188
_diffrn_reflns_av_sigmaI/netI 0.0106
_diffrn_reflns_limit_h_max 24
_diffrn_reflns_limit_h_min -26
_diffrn_reflns_limit_k_max 15
_diffrn_reflns_limit_k_min 0
_diffrn_reflns_limit_l_max 12
_diffrn_reflns_limit_l_min 0
_diffrn_reflns_number 2466
_diffrn_reflns_theta_full 67.00
_diffrn_reflns_theta_max 68.18
_diffrn_reflns_theta_min 4.03
_exptl_absorpt_coefficient_mu 0.820
_exptl_absorpt_correction_T_max 0.9524
_exptl_absorpt_correction_T_min 0.9080
_exptl_absorpt_correction_type multi-scan
_exptl_absorpt_process_details TWINABS
_exptl_crystal_colour colorless
_exptl_crystal_density_diffrn 1.369
_exptl_crystal_density_method 'not measured'
_exptl_crystal_description rod
_exptl_crystal_F_000 1200
_exptl_crystal_size_max 0.12
_exptl_crystal_size_mid 0.08
_exptl_crystal_size_min 0.06
_refine_diff_density_max 2.113
_refine_diff_density_min -0.188
_refine_diff_density_rms 0.066
_refine_ls_extinction_method none
_refine_ls_goodness_of_fit_ref 1.070
_refine_ls_hydrogen_treatment constr
_refine_ls_matrix_type full
_refine_ls_number_parameters 191
_refine_ls_number_reflns 2466
_refine_ls_number_restraints 0
_refine_ls_restrained_S_all 1.070
_refine_ls_R_factor_all 0.0479
_refine_ls_R_factor_gt 0.0465
_refine_ls_shift/su_max 0.000
_refine_ls_shift/su_mean 0.000
_refine_ls_structure_factor_coef Fsqd
_refine_ls_weighting_details 'calc w=1/[\s^2^(Fo^2^)+(0.0719P)^2^+3.1407P] where P=(Fo^2^+2Fc^2^)/3'
_refine_ls_weighting_scheme calc
_refine_ls_wR_factor_gt 0.1257
_refine_ls_wR_factor_ref 0.1274
_reflns_number_gt 2362
_reflns_number_total 2466
_reflns_threshold_expression >2sigma(I)
_cod_data_source_file c1ob06423a.txt
_cod_data_source_block sarpong18
_cod_depositor_comments
;
The following automatic conversions were performed:

'_symmetry_cell_setting' value 'Monoclinic' changed to 'monoclinic'
according to /home/saulius/struct/CIF-dictionaries/cif_core.dic
dictionary named 'cif_core.dic' version 2.4.1 from 2010-06-29.

Automatic conversion script
Id: cif_fix_values 1715 2011-07-08 13:25:40Z adriana 

The following automatic conversions were performed:

'_space_group.centring_type' value 'C-centered' was replaced with the
value 'C' as specified in the replacement file
'/home/antanas/src/cod-tools/trunk/data/replacement-values/replacement_values.lst'.

Automatic conversion script
Id: cif_fix_values 5642 2017-10-24 12:04:52Z antanas 
;
_cod_original_sg_symbol_H-M C2/c
_cod_database_code 7152139

loop_
_symmetry_equiv_pos_as_xyz
'x, y, z'
'-x, y, -z+1/2'
'x+1/2, y+1/2, z'
'-x+1/2, y+1/2, -z+1/2'
'-x, -y, -z'
'x, -y, z-1/2'
'-x+1/2, -y+1/2, -z'
'x+1/2, -y+1/2, z-1/2'

loop_
_atom_site_label
_atom_site_type_symbol
_atom_site_fract_x
_atom_site_fract_y
_atom_site_fract_z
_atom_site_U_iso_or_equiv
_atom_site_adp_type
_atom_site_occupancy
_atom_site_symmetry_multiplicity
_atom_site_calc_flag
_atom_site_refinement_flags
C1 C 0.47681(9) 0.22610(14) 0.4584(2) 0.0202(4) Uani 1 1 d .
H1 H 0.5107 0.2498 0.4300 0.024 Uiso 1 1 calc R
C2 C 0.48592(8) 0.15518(14) 0.5592(2) 0.0210(4) Uani 1 1 d .
H2 H 0.5259 0.1265 0.6155 0.025 Uiso 1 1 calc R
C3 C 0.42392(9) 0.13071(13) 0.56614(19) 0.0180(4) Uani 1 1 d .
C4 C 0.37503(8) 0.20459(14) 0.4654(2) 0.0177(4) Uani 1 1 d .
C5 C 0.31945(8) 0.15165(14) 0.3488(2) 0.0188(4) Uani 1 1 d .
H5 H 0.2911 0.1111 0.3870 0.023 Uiso 1 1 calc R
C6 C 0.34948(8) 0.08127(14) 0.2654(2) 0.0184(4) Uani 1 1 d .
H6 H 0.3770 0.0264 0.3264 0.022 Uiso 1 1 calc R
C7 C 0.29800(9) 0.03324(14) 0.1427(2) 0.0219(4) Uani 1 1 d .
C8 C 0.35563(9) 0.13423(14) 0.0459(2) 0.0209(4) Uani 1 1 d .
C9 C 0.38874(8) 0.14761(14) 0.2001(2) 0.0185(4) Uani 1 1 d .
H9 H 0.4340 0.1219 0.2295 0.022 Uiso 1 1 calc R
C10 C 0.38729(9) 0.26232(14) 0.2456(2) 0.0201(4) Uani 1 1 d .
H10 H 0.4122 0.3085 0.2051 0.024 Uiso 1 1 calc R
C11 C 0.31782(9) 0.29483(14) 0.2012(2) 0.0218(4) Uani 1 1 d .
H11 H 0.3009 0.3520 0.1414 0.026 Uiso 1 1 calc R
C12 C 0.28252(8) 0.23678(14) 0.2527(2) 0.0212(4) Uani 1 1 d .
H12 H 0.2378 0.2476 0.2312 0.025 Uiso 1 1 calc R
C13 C 0.34909(9) 0.27711(15) 0.5523(2) 0.0215(4) Uani 1 1 d .
H13A H 0.3163 0.3234 0.4888 0.026 Uiso 1 1 calc R
H13B H 0.3275 0.2345 0.6029 0.026 Uiso 1 1 calc R
C14 C 0.40037(9) 0.34399(15) 0.6571(2) 0.0243(5) Uani 1 1 d .
H14A H 0.4290 0.2990 0.7309 0.029 Uiso 1 1 calc R
H14B H 0.4268 0.3786 0.6099 0.029 Uiso 1 1 calc R
C15 C 0.37086(10) 0.42435(16) 0.7208(2) 0.0303(5) Uani 1 1 d .
H15 H 0.3376 0.4654 0.6591 0.036 Uiso 1 1 calc R
C16 C 0.38642(13) 0.4436(2) 0.8532(3) 0.0436(6) Uani 1 1 d .
H16A H 0.4194 0.4046 0.9191 0.052 Uiso 1 1 calc R
H16B H 0.3647 0.4965 0.8835 0.052 Uiso 1 1 calc R
N1 N 0.41474(7) 0.26192(12) 0.39915(17) 0.0183(4) Uani 1 1 d .
O1 O 0.40961(6) 0.06840(10) 0.64048(14) 0.0228(3) Uani 1 1 d .
O2 O 0.25668(7) -0.02591(11) 0.13922(16) 0.0311(4) Uani 1 1 d .
O3 O 0.30250(6) 0.07097(10) 0.01920(14) 0.0220(3) Uani 1 1 d .
O4 O 0.36922(6) 0.17105(12) -0.04585(15) 0.0282(4) Uani 1 1 d .

loop_
_atom_site_aniso_label
_atom_site_aniso_U_11
_atom_site_aniso_U_22
_atom_site_aniso_U_33
_atom_site_aniso_U_23
_atom_site_aniso_U_13
_atom_site_aniso_U_12
C1 0.0180(8) 0.0194(9) 0.0226(10) -0.0045(7) 0.0064(8) -0.0023(7)
C2 0.0178(9) 0.0206(9) 0.0208(10) -0.0019(7) 0.0022(8) 0.0010(7)
C3 0.0207(9) 0.0142(8) 0.0162(9) -0.0040(7) 0.0029(7) -0.0006(7)
C4 0.0170(8) 0.0162(9) 0.0185(10) 0.0001(7) 0.0046(8) -0.0002(6)
C5 0.0169(8) 0.0189(9) 0.0200(10) -0.0010(7) 0.0057(8) -0.0005(7)
C6 0.0173(8) 0.0164(9) 0.0198(10) 0.0003(7) 0.0044(7) 0.0009(7)
C7 0.0224(9) 0.0191(9) 0.0225(10) -0.0023(8) 0.0058(8) 0.0028(7)
C8 0.0202(8) 0.0204(9) 0.0214(11) -0.0001(8) 0.0067(8) 0.0054(7)
C9 0.0176(8) 0.0185(9) 0.0180(10) 0.0006(7) 0.0045(8) 0.0017(7)
C10 0.0226(9) 0.0173(9) 0.0193(10) 0.0016(7) 0.0060(8) -0.0003(7)
C11 0.0242(9) 0.0166(9) 0.0204(10) -0.0005(7) 0.0025(8) 0.0044(7)
C12 0.0178(9) 0.0211(9) 0.0210(10) -0.0037(8) 0.0024(8) 0.0034(7)
C13 0.0202(9) 0.0208(9) 0.0225(10) -0.0019(8) 0.0063(8) 0.0029(7)
C14 0.0252(10) 0.0215(9) 0.0237(11) -0.0038(8) 0.0056(8) 0.0019(7)
C15 0.0321(11) 0.0222(10) 0.0330(12) -0.0046(9) 0.0070(10) 0.0050(8)
C16 0.0585(15) 0.0378(14) 0.0334(14) -0.0073(10) 0.0151(12) 0.0145(11)
N1 0.0187(7) 0.0163(7) 0.0188(8) 0.0001(6) 0.0051(7) -0.0016(6)
O1 0.0264(7) 0.0199(7) 0.0196(7) 0.0017(5) 0.0050(6) -0.0036(5)
O2 0.0296(7) 0.0305(8) 0.0303(8) -0.0065(6) 0.0069(7) -0.0119(6)
O3 0.0207(6) 0.0220(6) 0.0201(7) -0.0020(5) 0.0030(6) 0.0022(5)
O4 0.0276(7) 0.0359(8) 0.0215(8) 0.0015(6) 0.0091(6) 0.0014(6)

loop_
_atom_type_symbol
_atom_type_description
_atom_type_scat_dispersion_real
_atom_type_scat_dispersion_imag
_atom_type_scat_source
C C 0.0181 0.0091 'International Tables Vol C Tables 4.2.6.8 and 6.1.1.4'
H H 0.0000 0.0000 'International Tables Vol C Tables 4.2.6.8 and 6.1.1.4'
N N 0.0311 0.0180 'International Tables Vol C Tables 4.2.6.8 and 6.1.1.4'
O O 0.0492 0.0322 'International Tables Vol C Tables 4.2.6.8 and 6.1.1.4'

loop_
_geom_angle_atom_site_label_1
_geom_angle_atom_site_label_2
_geom_angle_atom_site_label_3
_geom_angle
C2 C1 N1 115.18(17)
C2 C1 H1 122.4
N1 C1 H1 122.4
C1 C2 C3 107.48(16)
C1 C2 H2 126.3
C3 C2 H2 126.3
O1 C3 C2 129.59(17)
O1 C3 C4 123.31(16)
C2 C3 C4 106.99(15)
N1 C4 C13 111.66(15)
N1 C4 C3 102.96(14)
C13 C4 C3 107.66(15)
N1 C4 C5 107.63(15)
C13 C4 C5 111.07(14)
C3 C4 C5 115.64(14)
C12 C5 C4 106.88(15)
C12 C5 C6 107.56(15)
C4 C5 C6 107.84(14)
C12 C5 H5 111.4
C4 C5 H5 111.4
C6 C5 H5 111.4
C7 C6 C9 103.98(15)
C7 C6 C5 110.90(14)
C9 C6 C5 109.78(15)
C7 C6 H6 110.7
C9 C6 H6 110.7
C5 C6 H6 110.7
O2 C7 O3 119.94(18)
O2 C7 C6 129.9(2)
O3 C7 C6 110.15(16)
O4 C8 O3 121.05(18)
O4 C8 C9 128.78(17)
O3 C8 C9 110.16(16)
C8 C9 C6 104.82(15)
C8 C9 C10 111.87(15)
C6 C9 C10 108.78(15)
C8 C9 H9 110.4
C6 C9 H9 110.4
C10 C9 H9 110.4
N1 C10 C11 108.59(16)
N1 C10 C9 105.92(15)
C11 C10 C9 107.47(15)
N1 C10 H10 111.5
C11 C10 H10 111.5
C9 C10 H10 111.5
C12 C11 C10 114.17(17)
C12 C11 H11 122.9
C10 C11 H11 122.9
C11 C12 C5 114.27(16)
C11 C12 H12 122.9
C5 C12 H12 122.9
C14 C13 C4 114.43(15)
C14 C13 H13A 108.7
C4 C13 H13A 108.7
C14 C13 H13B 108.7
C4 C13 H13B 108.7
H13A C13 H13B 107.6
C15 C14 C13 111.50(16)
C15 C14 H14A 109.3
C13 C14 H14A 109.3
C15 C14 H14B 109.3
C13 C14 H14B 109.3
H14A C14 H14B 108.0
C16 C15 C14 126.4(2)
C16 C15 H15 116.8
C14 C15 H15 116.8
C15 C16 H16A 120.0
C15 C16 H16B 120.0
H16A C16 H16B 120.0
C1 N1 C10 116.53(16)
C1 N1 C4 107.08(14)
C10 N1 C4 113.79(14)
C8 O3 C7 110.69(15)

loop_
_geom_bond_atom_site_label_1
_geom_bond_atom_site_label_2
_geom_bond_distance
C1 C2 1.345(3)
C1 N1 1.378(2)
C1 H1 0.9500
C2 C3 1.440(3)
C2 H2 0.9500
C3 O1 1.227(2)
C3 C4 1.541(2)
C4 N1 1.489(2)
C4 C13 1.540(3)
C4 C5 1.548(2)
C5 C12 1.513(3)
C5 C6 1.553(3)
C5 H5 1.0000
C6 C7 1.509(3)
C6 C9 1.536(3)
C6 H6 1.0000
C7 O2 1.185(2)
C7 O3 1.399(3)
C8 O4 1.189(3)
C8 O3 1.381(2)
C8 C9 1.508(3)
C9 C10 1.556(3)
C9 H9 1.0000
C10 N1 1.483(3)
C10 C11 1.508(3)
C10 H10 1.0000
C11 C12 1.323(3)
C11 H11 0.9500
C12 H12 0.9500
C13 C14 1.531(3)
C13 H13A 0.9900
C13 H13B 0.9900
C14 C15 1.496(3)
C14 H14A 0.9900
C14 H14B 0.9900
C15 C16 1.309(3)
C15 H15 0.9500
C16 H16A 0.9500
C16 H16B 0.9500
